data_1567884
loop_
_publ_author_name
'Zhang, Ben'
'Cheng, Zhijie'
'Wu, Yingying'
'Chen, Lei'
'Jing, Rong'
'Cai, Xingwei'
'Jiang, Chunhui'
'Zhang, Yi-Quan'
'Yuan, Aihua'
'Cui, Hui-Hui'
'Li, Zhao-Yang'

_publ_section_title
;
 Pseudo-mono-axial ligand fields that support high energy barriers in
 triangular dodecahedral Dy(iii) single-ion magnets.
;
_journal_issue 44
_journal_name_full 'Chemical science'
_journal_page_first 13231
_journal_page_last 13240
_journal_paper_doi 10.1039/d2sc03182e
_journal_volume 13
_journal_year 2022
_chemical_formula_sum 'C86 H78 B2 Cl2 Dy N7 O'
_chemical_formula_weight 1480.57
_space_group_crystal_system triclinic
_space_group_IT_number 2
_space_group_name_Hall '-P 1'
_space_group_name_H-M_alt 'P -1'
_atom_sites_solution_hydrogens geom
_audit_creation_method SHELXL-2019/1
_audit_update_record
;
2022-04-12 deposited with the CCDC.	2022-10-31 downloaded from the CCDC.
;
_cell_angle_alpha 91.2700(10)
_cell_angle_beta 97.2790(10)
_cell_angle_gamma 111.8680(10)
_cell_formula_units_Z 2
_cell_length_a 14.0388(2)
_cell_length_b 14.4810(2)
_cell_length_c 21.4518(3)
_cell_measurement_reflns_used 9926
_cell_measurement_temperature 296(2)
_cell_measurement_theta_max 21.179
_cell_measurement_theta_min 2.497
_cell_volume 4003.23(10)
_computing_cell_refinement 'Bruker SMART'
_computing_data_collection 'Bruker SMART'
_computing_data_reduction 'Bruker SAINT'
_computing_molecular_graphics 'Bruker SHELXTL'
_computing_publication_material 'Bruker SHELXTL'
_computing_structure_refinement 'SHELXL-2019/1 (Sheldrick, 2019)'
_computing_structure_solution 'Bruker SHELXTL'
_diffrn_ambient_temperature 296(2)
_diffrn_measured_fraction_theta_full 0.995
_diffrn_measured_fraction_theta_max 0.988
_diffrn_measurement_device_type 'CCD area detector'
_diffrn_measurement_method 'phi and omega scans'
_diffrn_radiation_type MoK\a
_diffrn_radiation_wavelength 0.71073
_diffrn_reflns_av_R_equivalents 0.0541
_diffrn_reflns_av_unetI/netI 0.0639
_diffrn_reflns_Laue_measured_fraction_full 0.995
_diffrn_reflns_Laue_measured_fraction_max 0.988
_diffrn_reflns_limit_h_max 18
_diffrn_reflns_limit_h_min -17
_diffrn_reflns_limit_k_max 18
_diffrn_reflns_limit_k_min -18
_diffrn_reflns_limit_l_max 25
_diffrn_reflns_limit_l_min -27
_diffrn_reflns_number 59576
_diffrn_reflns_point_group_measured_fraction_full 0.995
_diffrn_reflns_point_group_measured_fraction_max 0.988
_diffrn_reflns_theta_full 25.242
_diffrn_reflns_theta_max 27.540
_diffrn_reflns_theta_min 2.496
_exptl_absorpt_coefficient_mu 1.048
_exptl_absorpt_correction_T_max 0.8502
_exptl_absorpt_correction_T_min 0.8099
_exptl_absorpt_correction_type multi-scan
_exptl_absorpt_process_details sadabs
_exptl_crystal_density_diffrn 1.228
_exptl_crystal_description block
_exptl_crystal_F_000 1522
_exptl_crystal_size_max 0.210
_exptl_crystal_size_mid 0.190
_exptl_crystal_size_min 0.160
_refine_diff_density_max 1.109
_refine_diff_density_min -0.988
_refine_diff_density_rms 0.095
_refine_ls_extinction_method none
_refine_ls_goodness_of_fit_ref 1.075
_refine_ls_hydrogen_treatment constr
_refine_ls_matrix_type full
_refine_ls_number_parameters 919
_refine_ls_number_reflns 18235
_refine_ls_number_restraints 42
_refine_ls_restrained_S_all 1.083
_refine_ls_R_factor_all 0.0707
_refine_ls_R_factor_gt 0.0470
_refine_ls_shift/su_max 0.002
_refine_ls_shift/su_mean 0.000
_refine_ls_structure_factor_coef Fsqd
_refine_ls_weighting_details 'w=1/[\s^2^(Fo^2^)+(0.0494P)^2^+2.2866P] where P=(Fo^2^+2Fc^2^)/3'
_refine_ls_weighting_scheme calc
_refine_ls_wR_factor_gt 0.1071
_refine_ls_wR_factor_ref 0.1173
_reflns_Friedel_coverage 0.000
_reflns_number_gt 14016
_reflns_number_total 18235
_reflns_threshold_expression 'I > 2\s(I)'
_cod_data_source_file d2sc03182e2.cif
_cod_data_source_block Dy(BPA-TPA)(PhO)
_cod_depositor_comments 'Adding full bibliography for 1567883--1567885.cif.'
_cod_database_code 1567884
_shelx_shelxl_version_number 2019/1
_shelx_space_group_comment
; 
The symmetry employed for this shelxl refinement is uniquely defined 
by the following loop, which should always be used as a source of 
symmetry information in preference to the above space-group names. 
They are only intended as comments. 
;
_shelx_estimated_absorpt_t_min 0.810
_shelx_estimated_absorpt_t_max 0.850

loop_
_space_group_symop_operation_xyz
'x, y, z'
'-x, -y, -z'

loop_
_atom_site_label
_atom_site_type_symbol
_atom_site_fract_x
_atom_site_fract_y
_atom_site_fract_z
_atom_site_U_iso_or_equiv
_atom_site_adp_type
_atom_site_occupancy
_atom_site_site_symmetry_order
_atom_site_calc_flag
_atom_site_refinement_flags_posn
_atom_site_refinement_flags_adp
_atom_site_refinement_flags_occupancy
_atom_site_disorder_assembly
_atom_site_disorder_group
Dy1 Dy 0.34470(2) 0.24355(2) 0.26260(2) 0.03363(6) Uani 1 1 d . . . . .
Cl1 Cl 0.9377(3) 0.6017(3) 0.21129(17) 0.1019(10) Uani 0.5 1 d D U P . .
Cl2 Cl 0.7632(4) 0.4189(4) 0.1668(2) 0.1537(19) Uani 0.5 1 d D U P . .
Cl3 Cl 0.2843(7) 0.8100(7) 0.2078(3) 0.230(3) Uani 0.5 1 d D U P . .
Cl4 Cl 0.2394(5) 0.8738(5) 0.0892(3) 0.187(2) Uani 0.5 1 d D U P . .
N1 N 0.2482(3) 0.3570(3) 0.23823(16) 0.0471(8) Uani 1 1 d . . . . .
N2 N 0.4190(2) 0.3520(2) 0.17391(14) 0.0432(8) Uani 1 1 d . . . . .
N3 N 0.2199(2) 0.1940(2) 0.15410(14) 0.0399(8) Uani 1 1 d . . . . .
N4 N 0.2307(2) 0.0618(2) 0.24655(14) 0.0388(7) Uani 1 1 d . . . . .
N5 N 0.3819(2) 0.1456(2) 0.35336(14) 0.0396(8) Uani 1 1 d . . . . .
N6 N 0.4745(2) 0.1704(3) 0.24317(16) 0.0457(8) Uani 1 1 d . . . . .
N7 N 0.2281(3) 0.2201(3) 0.34720(16) 0.0481(9) Uani 1 1 d . . . . .
O1 O 0.4575(2) 0.3616(2) 0.32033(12) 0.0467(7) Uani 1 1 d . . . . .
B1 B 0.8131(3) 0.2002(3) 0.4889(2) 0.0409(10) Uani 1 1 d . . . . .
B2 B 0.7159(4) 0.8554(4) 0.1073(2) 0.0455(11) Uani 1 1 d . . . . .
C1 C 0.4915(3) 0.1572(3) 0.35555(19) 0.0483(11) Uani 1 1 d . . . . .
H1A H 0.507160 0.114100 0.385728 0.058 Uiso 1 1 calc R U . . .
H1B H 0.536355 0.225585 0.369426 0.058 Uiso 1 1 calc R U . . .
C2 C 0.5122(3) 0.1312(3) 0.2921(2) 0.0479(10) Uani 1 1 d . . . . .
C3 C 0.5691(4) 0.0732(4) 0.2842(3) 0.0696(14) Uani 1 1 d . . . . .
H3 H 0.592552 0.045224 0.318470 0.084 Uiso 1 1 calc R U . . .
C4 C 0.5907(5) 0.0571(5) 0.2256(4) 0.0891(19) Uani 1 1 d . . . . .
H4 H 0.629158 0.018272 0.219488 0.107 Uiso 1 1 calc R U . . .
C5 C 0.5549(5) 0.0991(5) 0.1758(3) 0.0823(17) Uani 1 1 d . . . . .
H5 H 0.569533 0.089790 0.135584 0.099 Uiso 1 1 calc R U . . .
C6 C 0.4971(4) 0.1549(4) 0.1860(2) 0.0596(12) Uani 1 1 d . . . . .
H6 H 0.472732 0.182985 0.152103 0.072 Uiso 1 1 calc R U . . .
C7 C 0.5001(3) 0.4390(3) 0.1888(2) 0.0536(12) Uani 1 1 d . . . . .
H7 H 0.545248 0.445427 0.225759 0.064 Uiso 1 1 calc R U . . .
C8 C 0.5195(4) 0.5178(3) 0.1527(2) 0.0657(14) Uani 1 1 d . . . . .
H8 H 0.578293 0.575584 0.163766 0.079 Uiso 1 1 calc R U . . .
C9 C 0.4514(4) 0.5111(3) 0.0998(2) 0.0681(14) Uani 1 1 d . . . . .
H9 H 0.461497 0.565433 0.075439 0.082 Uiso 1 1 calc R U . . .
C10 C 0.3679(4) 0.4234(3) 0.0829(2) 0.0549(11) Uani 1 1 d . . . . .
H10 H 0.320967 0.417059 0.046827 0.066 Uiso 1 1 calc R U . . .
C11 C 0.3549(3) 0.3447(3) 0.12045(18) 0.0412(9) Uani 1 1 d . . . . .
C12 C 0.2723(3) 0.2433(3) 0.10093(18) 0.0474(11) Uani 1 1 d . . . . .
H12A H 0.220768 0.249849 0.068524 0.057 Uiso 1 1 calc R U . . .
H12B H 0.303278 0.201301 0.082837 0.057 Uiso 1 1 calc R U . . .
C13 C 0.1336(3) 0.2249(4) 0.1628(2) 0.0540(12) Uani 1 1 d . . . . .
H13A H 0.090013 0.179520 0.189548 0.065 Uiso 1 1 calc R U . . .
H13B H 0.091803 0.219120 0.122176 0.065 Uiso 1 1 calc R U . . .
C14 C 0.1675(3) 0.3291(3) 0.1914(2) 0.0510(11) Uani 1 1 d . . . . .
C15 C 0.1164(4) 0.3908(5) 0.1736(3) 0.0801(17) Uani 1 1 d . . . . .
H15 H 0.061814 0.370273 0.140443 0.096 Uiso 1 1 calc R U . . .
C16 C 0.1462(5) 0.4828(5) 0.2051(4) 0.104(2) Uani 1 1 d . . . . .
H16 H 0.112206 0.525420 0.193670 0.125 Uiso 1 1 calc R U . . .
C17 C 0.2274(5) 0.5110(5) 0.2538(4) 0.097(2) Uani 1 1 d . . . . .
H17 H 0.248085 0.572241 0.276700 0.116 Uiso 1 1 calc R U . . .
C18 C 0.2775(4) 0.4471(4) 0.2679(3) 0.0678(14) Uani 1 1 d . . . . .
H18 H 0.334314 0.467618 0.299652 0.081 Uiso 1 1 calc R U . . .
C19 C 0.1768(3) 0.0844(3) 0.13873(19) 0.0508(11) Uani 1 1 d . . . . .
H19A H 0.225807 0.065873 0.118571 0.061 Uiso 1 1 calc R U . . .
H19B H 0.113121 0.065858 0.109251 0.061 Uiso 1 1 calc R U . . .
C20 C 0.1549(3) 0.0287(3) 0.19639(19) 0.0474(10) Uani 1 1 d . . . . .
C21 C 0.0659(4) -0.0537(4) 0.1974(2) 0.0732(17) Uani 1 1 d . . . . .
H21 H 0.014037 -0.074461 0.162699 0.088 Uiso 1 1 calc R U . . .
C22 C 0.0554(4) -0.1050(4) 0.2512(3) 0.086(2) Uani 1 1 d . . . . .
H22 H -0.005445 -0.159292 0.253834 0.103 Uiso 1 1 calc R U . . .
C23 C 0.1347(3) -0.0758(3) 0.3008(2) 0.0612(14) Uani 1 1 d . . . . .
H23 H 0.130114 -0.112152 0.336222 0.073 Uiso 1 1 calc R U . . .
C24 C 0.2213(3) 0.0085(3) 0.29696(18) 0.0416(9) Uani 1 1 d . . . . .
C25 C 0.3131(3) 0.0378(3) 0.3479(2) 0.0481(10) Uani 1 1 d . . . . .
H25A H 0.288205 0.020684 0.387906 0.058 Uiso 1 1 calc R U . . .
H25B H 0.354014 -0.001355 0.340175 0.058 Uiso 1 1 calc R U . . .
C26 C 0.3701(3) 0.1964(3) 0.41090(18) 0.0497(11) Uani 1 1 d . . . . .
H26A H 0.423755 0.262795 0.418015 0.060 Uiso 1 1 calc R U . . .
H26B H 0.378161 0.159428 0.447012 0.060 Uiso 1 1 calc R U . . .
C27 C 0.2660(3) 0.2036(3) 0.40444(19) 0.0462(10) Uani 1 1 d . . . . .
C28 C 0.2130(4) 0.1963(4) 0.4557(2) 0.0664(14) Uani 1 1 d . . . . .
H28 H 0.240032 0.183581 0.494974 0.080 Uiso 1 1 calc R U . . .
C29 C 0.1198(5) 0.2082(4) 0.4471(3) 0.0791(17) Uani 1 1 d . . . . .
H29 H 0.084375 0.205914 0.481214 0.095 Uiso 1 1 calc R U . . .
C30 C 0.1350(3) 0.2285(4) 0.3413(2) 0.0587(12) Uani 1 1 d . . . . .
H30 H 0.106878 0.238627 0.301609 0.070 Uiso 1 1 calc R U . . .
C31 C 0.5382(3) 0.4294(3) 0.35763(18) 0.0420(10) Uani 1 1 d . . . . .
C32 C 0.6399(3) 0.4379(3) 0.3532(2) 0.0537(11) Uani 1 1 d . . . . .
H32 H 0.651137 0.395726 0.324203 0.064 Uiso 1 1 calc R U . . .
C33 C 0.7228(4) 0.5072(4) 0.3908(2) 0.0663(14) Uani 1 1 d . . . . .
H33 H 0.789679 0.511520 0.387302 0.080 Uiso 1 1 calc R U . . .
C34 C 0.7081(5) 0.5698(4) 0.4333(3) 0.0826(19) Uani 1 1 d . . . . .
H34 H 0.764835 0.617328 0.458495 0.099 Uiso 1 1 calc R U . . .
C35 C 0.6088(5) 0.5628(4) 0.4391(2) 0.0729(15) Uani 1 1 d . . . . .
H35 H 0.598791 0.605488 0.468288 0.088 Uiso 1 1 calc R U . . .
C36 C 0.5239(4) 0.4922(3) 0.4014(2) 0.0534(11) Uani 1 1 d . . . . .
H36 H 0.457130 0.487259 0.405844 0.064 Uiso 1 1 calc R U . . .
C37 C 0.9041(3) 0.1827(3) 0.53894(18) 0.0394(9) Uani 1 1 d . . . . .
C38 C 0.9235(3) 0.0948(3) 0.53882(19) 0.0471(10) Uani 1 1 d . . . . .
H38 H 0.879253 0.040786 0.511571 0.057 Uiso 1 1 calc R U . . .
C39 C 1.0050(4) 0.0840(4) 0.5771(2) 0.0605(12) Uani 1 1 d . . . . .
H39 H 1.015058 0.024101 0.575076 0.073 Uiso 1 1 calc R U . . .
C40 C 1.0715(4) 0.1627(4) 0.6184(2) 0.0655(14) Uani 1 1 d . . . . .
H40 H 1.128023 0.157150 0.643365 0.079 Uiso 1 1 calc R U . . .
C41 C 1.0529(3) 0.2492(4) 0.6221(2) 0.0559(12) Uani 1 1 d . . . . .
H41 H 1.096063 0.302047 0.650541 0.067 Uiso 1 1 calc R U . . .
C42 C 0.9703(3) 0.2578(3) 0.5837(2) 0.0473(10) Uani 1 1 d . . . . .
H42 H 0.958261 0.316389 0.587990 0.057 Uiso 1 1 calc R U . . .
C43 C 0.8673(3) 0.2798(3) 0.4378(2) 0.0479(10) Uani 1 1 d . . . . .
C44 C 0.9581(4) 0.3649(3) 0.4535(2) 0.0613(13) Uani 1 1 d . . . . .
H44 H 0.991126 0.376284 0.494940 0.074 Uiso 1 1 calc R U . . .
C45 C 1.0014(5) 0.4330(4) 0.4110(3) 0.0782(16) Uani 1 1 d . . . . .
H45 H 1.061266 0.488801 0.424363 0.094 Uiso 1 1 calc R U . . .
C46 C 0.9574(6) 0.4188(5) 0.3505(3) 0.095(2) Uani 1 1 d . . . . .
H46 H 0.987874 0.463493 0.321580 0.114 Uiso 1 1 calc R U . . .
C47 C 0.8664(6) 0.3372(5) 0.3312(3) 0.0888(19) Uani 1 1 d . . . . .
H47 H 0.834763 0.327456 0.289477 0.107 Uiso 1 1 calc R U . . .
C48 C 0.7455(3) 0.2471(3) 0.52779(19) 0.0407(9) Uani 1 1 d . . . . .
C49 C 0.6996(4) 0.3104(4) 0.5013(2) 0.0574(12) Uani 1 1 d . . . . .
H49 H 0.709895 0.328918 0.460724 0.069 Uiso 1 1 calc R U . . .
C50 C 0.6400(4) 0.3465(4) 0.5327(3) 0.0718(15) Uani 1 1 d . . . . .
H50 H 0.611027 0.388525 0.513107 0.086 Uiso 1 1 calc R U . . .
C51 C 0.6225(4) 0.3211(4) 0.5931(3) 0.0638(13) Uani 1 1 d . . . . .
H51 H 0.582205 0.345787 0.614397 0.077 Uiso 1 1 calc R U . . .
C52 C 0.6652(4) 0.2595(4) 0.6208(2) 0.0581(12) Uani 1 1 d . . . . .
H52 H 0.653643 0.241019 0.661310 0.070 Uiso 1 1 calc R U . . .
C53 C 0.7257(3) 0.2241(3) 0.5891(2) 0.0485(10) Uani 1 1 d . . . . .
H53 H 0.754895 0.182763 0.609421 0.058 Uiso 1 1 calc R U . . .
C54 C 0.7381(3) 0.0915(3) 0.45322(18) 0.0420(9) Uani 1 1 d . . . . .
C55 C 0.7709(3) 0.0455(3) 0.4066(2) 0.0472(10) Uani 1 1 d . . . . .
H55 H 0.834643 0.080681 0.393728 0.057 Uiso 1 1 calc R U . . .
C56 C 0.7136(3) -0.0487(4) 0.3789(2) 0.0548(11) Uani 1 1 d . . . . .
H56 H 0.739126 -0.075804 0.348309 0.066 Uiso 1 1 calc R U . . .
C57 C 0.6179(4) -0.1037(4) 0.3963(2) 0.0579(12) Uani 1 1 d . . . . .
H57 H 0.578769 -0.167432 0.377676 0.069 Uiso 1 1 calc R U . . .
C58 C 0.5821(3) -0.0623(3) 0.4416(2) 0.0556(12) Uani 1 1 d . . . . .
H58 H 0.518225 -0.098393 0.454041 0.067 Uiso 1 1 calc R U . . .
C59 C 0.6407(3) 0.0335(3) 0.46915(19) 0.0470(10) Uani 1 1 d . . . . .
H59 H 0.614197 0.060142 0.499373 0.056 Uiso 1 1 calc R U . . .
C60 C 0.8006(3) 0.8199(3) 0.07820(19) 0.0461(10) Uani 1 1 d . . . . .
C61 C 0.7959(4) 0.7215(4) 0.0764(2) 0.0603(12) Uani 1 1 d . . . . .
H61 H 0.742349 0.673636 0.093066 0.072 Uiso 1 1 calc R U . . .
C62 C 0.8668(5) 0.6921(5) 0.0511(3) 0.0767(16) Uani 1 1 d . . . . .
H62 H 0.860255 0.625760 0.051276 0.092 Uiso 1 1 calc R U . . .
C63 C 0.9474(4) 0.7608(5) 0.0256(3) 0.0755(16) Uani 1 1 d . . . . .
H63 H 0.996157 0.741864 0.009085 0.091 Uiso 1 1 calc R U . . .
C64 C 0.9537(4) 0.8565(5) 0.0251(2) 0.0637(14) Uani 1 1 d . . . . .
H64 H 1.006350 0.903251 0.007175 0.076 Uiso 1 1 calc R U . . .
C65 C 0.8832(3) 0.8855(4) 0.0509(2) 0.0524(11) Uani 1 1 d . . . . .
H65 H 0.890839 0.952073 0.050098 0.063 Uiso 1 1 calc R U . . .
C66 C 0.7711(3) 0.9755(3) 0.1303(2) 0.0548(11) Uani 1 1 d . . . . .
C67 C 0.8137(4) 1.0106(4) 0.1919(3) 0.0689(14) Uani 1 1 d . . . . .
H67 H 0.811642 0.964089 0.221437 0.083 Uiso 1 1 calc R U . . .
C68 C 0.8594(4) 1.1112(5) 0.2124(4) 0.100(2) Uani 1 1 d . . . . .
H68 H 0.886710 1.130682 0.254566 0.120 Uiso 1 1 calc R U . . .
C69 C 0.8638(5) 1.1809(5) 0.1701(6) 0.115(3) Uani 1 1 d . . . . .
H69 H 0.892739 1.248379 0.183633 0.138 Uiso 1 1 calc R U . . .
C70 C 0.8257(5) 1.1520(5) 0.1077(5) 0.101(2) Uani 1 1 d . . . . .
H70 H 0.830064 1.199366 0.078503 0.121 Uiso 1 1 calc R U . . .
C71 C 0.7798(4) 1.0496(4) 0.0885(3) 0.0805(17) Uani 1 1 d . . . . .
H71 H 0.754289 1.030565 0.046086 0.097 Uiso 1 1 calc R U . . .
C72 C 0.6122(3) 0.8302(3) 0.05362(18) 0.0433(9) Uani 1 1 d . . . . .
C73 C 0.5520(4) 0.8881(4) 0.0474(3) 0.0669(14) Uani 1 1 d . . . . .
H73 H 0.574178 0.947914 0.072053 0.080 Uiso 1 1 calc R U . . .
C74 C 0.4598(4) 0.8600(5) 0.0056(3) 0.0774(16) Uani 1 1 d . . . . .
H74 H 0.422046 0.900978 0.003107 0.093 Uiso 1 1 calc R U . . .
C75 C 0.4245(4) 0.7737(5) -0.0313(3) 0.0727(16) Uani 1 1 d . . . . .
H75 H 0.363364 0.755862 -0.059388 0.087 Uiso 1 1 calc R U . . .
C76 C 0.4792(4) 0.7132(4) -0.0269(2) 0.0644(14) Uani 1 1 d . . . . .
H76 H 0.454657 0.652918 -0.051334 0.077 Uiso 1 1 calc R U . . .
C77 C 0.5728(3) 0.7421(3) 0.0145(2) 0.0521(11) Uani 1 1 d . . . . .
H77 H 0.610144 0.700724 0.016009 0.063 Uiso 1 1 calc R U . . .
C78 C 0.6748(3) 0.7943(3) 0.16869(19) 0.0449(10) Uani 1 1 d . . . . .
C79 C 0.5772(4) 0.7800(4) 0.1855(2) 0.0584(12) Uani 1 1 d . . . . .
H79 H 0.533122 0.801996 0.159395 0.070 Uiso 1 1 calc R U . . .
C80 C 0.5434(4) 0.7347(4) 0.2392(2) 0.0716(15) Uani 1 1 d . . . . .
H80 H 0.478658 0.728201 0.248958 0.086 Uiso 1 1 calc R U . . .
C81 C 0.6050(5) 0.6998(4) 0.2776(2) 0.0694(15) Uani 1 1 d . . . . .
H81 H 0.581821 0.668049 0.313090 0.083 Uiso 1 1 calc R U . . .
C82 C 0.7004(4) 0.7115(4) 0.2640(2) 0.0667(14) Uani 1 1 d . . . . .
H82 H 0.742694 0.687698 0.290279 0.080 Uiso 1 1 calc R U . . .
C83 C 0.7350(4) 0.7586(3) 0.2111(2) 0.0590(13) Uani 1 1 d . . . . .
H83 H 0.801327 0.766913 0.203408 0.071 Uiso 1 1 calc R U . . .
C84 C 0.0794(4) 0.2231(4) 0.3897(3) 0.0670(14) Uani 1 1 d . . . . .
H84 H 0.015459 0.229445 0.383264 0.080 Uiso 1 1 calc R U . . .
C85 C 0.8228(4) 0.2698(4) 0.3748(2) 0.0654(13) Uani 1 1 d . . . . .
H85 H 0.761182 0.215857 0.361335 0.079 Uiso 1 1 calc R U . . .
C86 C 0.8120(7) 0.5260(7) 0.2144(5) 0.098(3) Uani 0.5 1 d D U P . .
H86A H 0.806124 0.508522 0.257499 0.118 Uiso 0.5 1 calc R U P . .
H86B H 0.768824 0.563978 0.203921 0.118 Uiso 0.5 1 calc R U P . .
C87 C 0.3099(16) 0.824(2) 0.1356(6) 0.214(6) Uani 0.5 1 d D U P . .
H87A H 0.299689 0.759408 0.116184 0.257 Uiso 0.5 1 calc R U P . .
H87B H 0.382585 0.866209 0.137187 0.257 Uiso 0.5 1 calc R U P . .

loop_
_atom_site_aniso_label
_atom_site_aniso_U_11
_atom_site_aniso_U_22
_atom_site_aniso_U_33
_atom_site_aniso_U_23
_atom_site_aniso_U_13
_atom_site_aniso_U_12
Dy1 0.03283(9) 0.03746(10) 0.02910(10) 0.00350(7) 0.00197(6) 0.01236(7)
Cl1 0.120(3) 0.110(3) 0.103(2) 0.025(2) 0.018(2) 0.073(2)
Cl2 0.201(5) 0.141(4) 0.122(3) -0.050(3) -0.040(3) 0.092(4)
Cl3 0.313(7) 0.349(8) 0.125(4) 0.051(5) 0.035(5) 0.234(7)
Cl4 0.245(6) 0.278(7) 0.131(4) 0.025(4) 0.026(4) 0.204(6)
N1 0.0511(19) 0.049(2) 0.045(2) 0.0040(16) 0.0024(15) 0.0247(16)
N2 0.0420(17) 0.0465(19) 0.0337(17) 0.0061(15) 0.0048(13) 0.0084(15)
N3 0.0430(17) 0.0406(18) 0.0285(16) 0.0056(14) 0.0024(13) 0.0079(14)
N4 0.0405(16) 0.0372(17) 0.0341(17) 0.0070(14) 0.0032(13) 0.0098(14)
N5 0.0380(16) 0.0450(18) 0.0312(17) 0.0046(14) -0.0007(12) 0.0121(14)
N6 0.0431(17) 0.053(2) 0.048(2) 0.0048(17) 0.0104(15) 0.0240(16)
N7 0.0497(19) 0.057(2) 0.041(2) 0.0078(17) 0.0122(15) 0.0215(17)
O1 0.0451(14) 0.0472(16) 0.0396(15) -0.0022(13) -0.0017(12) 0.0110(13)
B1 0.043(2) 0.043(3) 0.041(3) 0.005(2) 0.0056(19) 0.021(2)
B2 0.049(3) 0.042(3) 0.046(3) 0.006(2) 0.008(2) 0.018(2)
C1 0.042(2) 0.055(3) 0.047(2) 0.007(2) -0.0078(17) 0.0218(19)
C2 0.0320(18) 0.059(3) 0.056(3) 0.006(2) 0.0008(17) 0.0222(18)
C3 0.059(3) 0.080(4) 0.084(4) 0.007(3) 0.006(3) 0.044(3)
C4 0.080(4) 0.090(4) 0.124(6) 0.004(4) 0.029(4) 0.058(4)
C5 0.090(4) 0.088(4) 0.092(4) 0.005(3) 0.046(3) 0.051(4)
C6 0.063(3) 0.066(3) 0.058(3) 0.006(2) 0.019(2) 0.031(2)
C7 0.049(2) 0.052(3) 0.043(2) 0.000(2) 0.0030(18) 0.001(2)
C8 0.074(3) 0.046(3) 0.054(3) 0.002(2) 0.016(2) -0.006(2)
C9 0.098(4) 0.039(2) 0.058(3) 0.015(2) 0.015(3) 0.014(3)
C10 0.071(3) 0.049(3) 0.042(2) 0.011(2) 0.008(2) 0.020(2)
C11 0.049(2) 0.039(2) 0.032(2) 0.0036(17) 0.0073(16) 0.0121(17)
C12 0.055(2) 0.047(2) 0.029(2) 0.0057(17) 0.0020(17) 0.0080(19)
C13 0.042(2) 0.066(3) 0.048(3) 0.008(2) -0.0023(18) 0.016(2)
C14 0.044(2) 0.057(3) 0.054(3) 0.013(2) 0.0061(19) 0.021(2)
C15 0.064(3) 0.083(4) 0.099(4) 0.018(4) -0.004(3) 0.039(3)
C16 0.096(5) 0.085(5) 0.147(7) 0.017(5) -0.006(4) 0.059(4)
C17 0.112(5) 0.061(4) 0.131(6) -0.013(4) -0.005(4) 0.057(4)
C18 0.075(3) 0.062(3) 0.070(3) -0.004(3) -0.002(3) 0.034(3)
C19 0.060(2) 0.043(2) 0.035(2) 0.0045(18) -0.0027(18) 0.007(2)
C20 0.051(2) 0.042(2) 0.037(2) 0.0053(18) -0.0024(17) 0.0065(18)
C21 0.064(3) 0.063(3) 0.056(3) 0.019(2) -0.017(2) -0.010(2)
C22 0.063(3) 0.078(4) 0.069(3) 0.033(3) -0.012(3) -0.020(3)
C23 0.056(3) 0.058(3) 0.051(3) 0.026(2) 0.003(2) 0.002(2)
C24 0.042(2) 0.043(2) 0.038(2) 0.0084(17) 0.0038(16) 0.0133(17)
C25 0.052(2) 0.043(2) 0.045(2) 0.0119(19) 0.0006(18) 0.0150(19)
C26 0.063(3) 0.053(3) 0.028(2) 0.0045(18) 0.0019(18) 0.017(2)
C27 0.054(2) 0.044(2) 0.036(2) 0.0012(18) 0.0127(18) 0.0119(19)
C28 0.077(3) 0.068(3) 0.043(3) -0.002(2) 0.020(2) 0.012(3)
C29 0.081(4) 0.078(4) 0.072(4) -0.005(3) 0.046(3) 0.012(3)
C30 0.052(2) 0.068(3) 0.061(3) 0.005(2) 0.017(2) 0.025(2)
C31 0.047(2) 0.039(2) 0.032(2) 0.0052(17) -0.0003(16) 0.0093(17)
C32 0.052(2) 0.055(3) 0.052(3) 0.006(2) 0.007(2) 0.019(2)
C33 0.051(3) 0.065(3) 0.068(3) 0.007(3) -0.002(2) 0.008(2)
C34 0.076(4) 0.063(3) 0.073(4) -0.005(3) -0.019(3) -0.004(3)
C35 0.094(4) 0.057(3) 0.054(3) -0.014(2) -0.005(3) 0.020(3)
C36 0.062(3) 0.054(3) 0.045(3) -0.002(2) 0.003(2) 0.026(2)
C37 0.0358(18) 0.043(2) 0.040(2) 0.0068(17) 0.0095(15) 0.0139(16)
C38 0.047(2) 0.049(2) 0.045(2) 0.0015(19) -0.0001(18) 0.0199(19)
C39 0.063(3) 0.060(3) 0.067(3) 0.003(2) 0.000(2) 0.037(2)
C40 0.051(3) 0.082(4) 0.066(3) 0.007(3) -0.007(2) 0.033(3)
C41 0.044(2) 0.055(3) 0.055(3) -0.001(2) -0.0038(19) 0.008(2)
C42 0.045(2) 0.040(2) 0.052(3) 0.0063(19) 0.0038(18) 0.0125(18)
C43 0.059(2) 0.050(3) 0.047(2) 0.005(2) 0.0146(19) 0.033(2)
C44 0.078(3) 0.048(3) 0.060(3) 0.011(2) 0.024(2) 0.022(2)
C45 0.098(4) 0.056(3) 0.085(4) 0.024(3) 0.038(3) 0.025(3)
C46 0.136(6) 0.091(5) 0.089(5) 0.051(4) 0.062(4) 0.061(5)
C47 0.131(6) 0.101(5) 0.055(3) 0.030(3) 0.027(3) 0.062(5)
C48 0.0413(19) 0.037(2) 0.043(2) -0.0026(17) 0.0029(16) 0.0149(16)
C49 0.068(3) 0.068(3) 0.054(3) 0.017(2) 0.017(2) 0.043(3)
C50 0.075(3) 0.073(4) 0.090(4) 0.017(3) 0.018(3) 0.052(3)
C51 0.066(3) 0.056(3) 0.080(4) -0.005(3) 0.024(3) 0.031(2)
C52 0.069(3) 0.063(3) 0.050(3) 0.003(2) 0.019(2) 0.030(2)
C53 0.060(2) 0.050(2) 0.045(2) 0.006(2) 0.0096(19) 0.031(2)
C54 0.0394(19) 0.050(2) 0.041(2) 0.0005(18) -0.0003(16) 0.0236(18)
C55 0.040(2) 0.056(3) 0.048(2) -0.004(2) 0.0024(17) 0.0221(19)
C56 0.060(3) 0.067(3) 0.048(3) -0.011(2) 0.004(2) 0.037(2)
C57 0.058(3) 0.050(3) 0.060(3) -0.011(2) -0.001(2) 0.018(2)
C58 0.047(2) 0.054(3) 0.060(3) -0.001(2) 0.004(2) 0.014(2)
C59 0.049(2) 0.051(2) 0.041(2) -0.0014(19) 0.0050(17) 0.0199(19)
C60 0.045(2) 0.050(2) 0.041(2) 0.0017(19) 0.0000(17) 0.0177(19)
C61 0.070(3) 0.061(3) 0.060(3) 0.014(2) 0.012(2) 0.035(3)
C62 0.099(4) 0.092(4) 0.066(4) 0.006(3) 0.007(3) 0.068(4)
C63 0.064(3) 0.119(5) 0.060(3) -0.003(3) 0.005(3) 0.055(4)
C64 0.047(2) 0.089(4) 0.050(3) -0.001(3) 0.006(2) 0.021(3)
C65 0.049(2) 0.060(3) 0.043(2) 0.000(2) 0.0007(19) 0.017(2)
C66 0.048(2) 0.047(3) 0.074(3) 0.004(2) 0.019(2) 0.021(2)
C67 0.054(3) 0.055(3) 0.086(4) -0.014(3) 0.017(3) 0.007(2)
C68 0.068(4) 0.073(4) 0.137(6) -0.040(4) 0.024(4) 0.002(3)
C69 0.075(4) 0.056(4) 0.213(10) -0.011(6) 0.066(6) 0.012(3)
C70 0.085(4) 0.054(4) 0.174(8) 0.029(4) 0.052(5) 0.026(3)
C71 0.079(4) 0.052(3) 0.116(5) 0.018(3) 0.031(3) 0.025(3)
C72 0.049(2) 0.048(2) 0.039(2) 0.0135(19) 0.0150(17) 0.0215(19)
C73 0.072(3) 0.061(3) 0.074(3) 0.007(3) -0.003(3) 0.037(3)
C74 0.076(3) 0.088(4) 0.084(4) 0.022(3) 0.004(3) 0.051(3)
C75 0.058(3) 0.101(5) 0.061(3) 0.014(3) 0.000(2) 0.036(3)
C76 0.057(3) 0.076(3) 0.052(3) -0.003(3) 0.005(2) 0.016(3)
C77 0.053(2) 0.056(3) 0.051(3) 0.007(2) 0.012(2) 0.024(2)
C78 0.054(2) 0.038(2) 0.037(2) -0.0046(17) -0.0010(17) 0.0147(18)
C79 0.068(3) 0.064(3) 0.055(3) 0.011(2) 0.020(2) 0.035(2)
C80 0.082(4) 0.085(4) 0.062(3) 0.017(3) 0.034(3) 0.041(3)
C81 0.101(4) 0.064(3) 0.041(3) 0.007(2) 0.016(3) 0.026(3)
C82 0.082(3) 0.058(3) 0.046(3) 0.007(2) -0.014(2) 0.019(3)
C83 0.054(2) 0.057(3) 0.054(3) 0.003(2) -0.011(2) 0.013(2)
C84 0.062(3) 0.075(3) 0.071(4) 0.002(3) 0.032(3) 0.026(3)
C85 0.082(3) 0.074(3) 0.049(3) 0.016(3) 0.012(2) 0.039(3)
C86 0.141(9) 0.108(8) 0.092(8) 0.022(6) 0.027(7) 0.096(7)
C87 0.192(11) 0.376(14) 0.156(12) 0.034(12) 0.044(10) 0.193(11)

loop_
_atom_type_symbol
_atom_type_description
_atom_type_scat_dispersion_real
_atom_type_scat_dispersion_imag
_atom_type_scat_source
C C 0.0033 0.0016 'International Tables Vol C Tables 4.2.6.8 and 6.1.1.4'
H H 0.0000 0.0000 'International Tables Vol C Tables 4.2.6.8 and 6.1.1.4'
Cl Cl 0.1484 0.1585 'International Tables Vol C Tables 4.2.6.8 and 6.1.1.4'
Dy Dy -0.1892 4.4098 'International Tables Vol C Tables 4.2.6.8 and 6.1.1.4'
N N 0.0061 0.0033 'International Tables Vol C Tables 4.2.6.8 and 6.1.1.4'
O O 0.0106 0.0060 'International Tables Vol C Tables 4.2.6.8 and 6.1.1.4'
B B 0.0013 0.0007 'International Tables Vol C Tables 4.2.6.8 and 6.1.1.4'

loop_
_geom_angle_atom_site_label_1
_geom_angle_atom_site_label_2
_geom_angle_atom_site_label_3
_geom_angle
_geom_angle_site_symmetry_1
_geom_angle_site_symmetry_3
_geom_angle_publ_flag
O1 Dy1 N6 91.50(11) . . ?
O1 Dy1 N4 148.94(10) . . ?
N6 Dy1 N4 79.59(11) . . ?
O1 Dy1 N1 87.78(11) . . ?
N6 Dy1 N1 152.94(12) . . ?
N4 Dy1 N1 113.41(11) . . ?
O1 Dy1 N7 88.36(11) . . ?
N6 Dy1 N7 132.22(11) . . ?
N4 Dy1 N7 76.55(11) . . ?
N1 Dy1 N7 74.82(11) . . ?
O1 Dy1 N5 81.25(10) . . ?
N6 Dy1 N5 67.60(11) . . ?
N4 Dy1 N5 67.81(9) . . ?
N1 Dy1 N5 138.65(11) . . ?
N7 Dy1 N5 65.18(11) . . ?
O1 Dy1 N2 83.16(10) . . ?
N6 Dy1 N2 82.46(11) . . ?
N4 Dy1 N2 124.32(10) . . ?
N1 Dy1 N2 70.59(11) . . ?
N7 Dy1 N2 144.61(12) . . ?
N5 Dy1 N2 145.65(10) . . ?
O1 Dy1 N3 144.70(10) . . ?
N6 Dy1 N3 101.26(11) . . ?
N4 Dy1 N3 66.30(9) . . ?
N1 Dy1 N3 66.13(11) . . ?
N7 Dy1 N3 105.94(10) . . ?
N5 Dy1 N3 134.04(10) . . ?
N2 Dy1 N3 66.38(9) . . ?
C18 N1 C14 118.0(4) . . ?
C18 N1 Dy1 122.3(3) . . ?
C14 N1 Dy1 119.6(3) . . ?
C11 N2 C7 117.2(3) . . ?
C11 N2 Dy1 117.9(2) . . ?
C7 N2 Dy1 119.1(3) . . ?
C13 N3 C19 108.1(3) . . ?
C13 N3 C12 110.6(3) . . ?
C19 N3 C12 108.5(3) . . ?
C13 N3 Dy1 105.7(2) . . ?
C19 N3 Dy1 111.4(2) . . ?
C12 N3 Dy1 112.5(2) . . ?
C24 N4 C20 118.6(3) . . ?
C24 N4 Dy1 117.6(2) . . ?
C20 N4 Dy1 119.6(2) . . ?
C1 N5 C26 109.5(3) . . ?
C1 N5 C25 110.4(3) . . ?
C26 N5 C25 110.4(3) . . ?
C1 N5 Dy1 106.2(2) . . ?
C26 N5 Dy1 105.5(2) . . ?
C25 N5 Dy1 114.6(2) . . ?
C6 N6 C2 118.2(4) . . ?
C6 N6 Dy1 124.0(3) . . ?
C2 N6 Dy1 117.0(3) . . ?
C27 N7 C30 116.7(4) . . ?
C27 N7 Dy1 116.5(3) . . ?
C30 N7 Dy1 126.7(3) . . ?
C31 O1 Dy1 171.7(3) . . ?
C54 B1 C48 110.4(3) . . ?
C54 B1 C43 110.9(3) . . ?
C48 B1 C43 108.4(3) . . ?
C54 B1 C37 107.5(3) . . ?
C48 B1 C37 109.7(3) . . ?
C43 B1 C37 109.9(3) . . ?
C60 B2 C78 112.0(4) . . ?
C60 B2 C66 109.0(3) . . ?
C78 B2 C66 108.1(4) . . ?
C60 B2 C72 109.3(3) . . ?
C78 B2 C72 106.3(3) . . ?
C66 B2 C72 112.1(4) . . ?
N5 C1 C2 110.8(3) . . ?
N5 C1 H1A 109.5 . . ?
C2 C1 H1A 109.5 . . ?
N5 C1 H1B 109.5 . . ?
C2 C1 H1B 109.5 . . ?
H1A C1 H1B 108.1 . . ?
N6 C2 C3 121.7(4) . . ?
N6 C2 C1 116.0(4) . . ?
C3 C2 C1 122.3(4) . . ?
C4 C3 C2 119.5(5) . . ?
C4 C3 H3 120.2 . . ?
C2 C3 H3 120.2 . . ?
C3 C4 C5 119.0(5) . . ?
C3 C4 H4 120.5 . . ?
C5 C4 H4 120.5 . . ?
C4 C5 C6 119.2(6) . . ?
C4 C5 H5 120.4 . . ?
C6 C5 H5 120.4 . . ?
N6 C6 C5 122.3(5) . . ?
N6 C6 H6 118.9 . . ?
C5 C6 H6 118.9 . . ?
N2 C7 C8 123.4(4) . . ?
N2 C7 H7 118.3 . . ?
C8 C7 H7 118.3 . . ?
C7 C8 C9 119.0(4) . . ?
C7 C8 H8 120.5 . . ?
C9 C8 H8 120.5 . . ?
C8 C9 C10 119.2(4) . . ?
C8 C9 H9 120.4 . . ?
C10 C9 H9 120.4 . . ?
C9 C10 C11 118.8(4) . . ?
C9 C10 H10 120.6 . . ?
C11 C10 H10 120.6 . . ?
N2 C11 C10 122.3(4) . . ?
N2 C11 C12 116.1(3) . . ?
C10 C11 C12 121.4(4) . . ?
N3 C12 C11 113.0(3) . . ?
N3 C12 H12A 109.0 . . ?
C11 C12 H12A 109.0 . . ?
N3 C12 H12B 109.0 . . ?
C11 C12 H12B 109.0 . . ?
H12A C12 H12B 107.8 . . ?
N3 C13 C14 113.7(3) . . ?
N3 C13 H13A 108.8 . . ?
C14 C13 H13A 108.8 . . ?
N3 C13 H13B 108.8 . . ?
C14 C13 H13B 108.8 . . ?
H13A C13 H13B 107.7 . . ?
N1 C14 C15 122.0(5) . . ?
N1 C14 C13 115.6(4) . . ?
C15 C14 C13 122.3(4) . . ?
C16 C15 C14 119.6(5) . . ?
C16 C15 H15 120.2 . . ?
C14 C15 H15 120.2 . . ?
C15 C16 C17 118.8(6) . . ?
C15 C16 H16 120.6 . . ?
C17 C16 H16 120.6 . . ?
C18 C17 C16 118.8(6) . . ?
C18 C17 H17 120.6 . . ?
C16 C17 H17 120.6 . . ?
N1 C18 C17 122.9(5) . . ?
N1 C18 H18 118.5 . . ?
C17 C18 H18 118.5 . . ?
N3 C19 C20 111.5(3) . . ?
N3 C19 H19A 109.3 . . ?
C20 C19 H19A 109.3 . . ?
N3 C19 H19B 109.3 . . ?
C20 C19 H19B 109.3 . . ?
H19A C19 H19B 108.0 . . ?
N4 C20 C21 122.1(4) . . ?
N4 C20 C19 115.7(3) . . ?
C21 C20 C19 122.2(4) . . ?
C20 C21 C22 118.3(4) . . ?
C20 C21 H21 120.8 . . ?
C22 C21 H21 120.8 . . ?
C23 C22 C21 119.9(4) . . ?
C23 C22 H22 120.0 . . ?
C21 C22 H22 120.0 . . ?
C22 C23 C24 118.6(4) . . ?
C22 C23 H23 120.7 . . ?
C24 C23 H23 120.7 . . ?
N4 C24 C23 122.2(3) . . ?
N4 C24 C25 117.6(3) . . ?
C23 C24 C25 120.0(3) . . ?
N5 C25 C24 114.9(3) . . ?
N5 C25 H25A 108.5 . . ?
C24 C25 H25A 108.5 . . ?
N5 C25 H25B 108.5 . . ?
C24 C25 H25B 108.5 . . ?
H25A C25 H25B 107.5 . . ?
N5 C26 C27 110.7(3) . . ?
N5 C26 H26A 109.5 . . ?
C27 C26 H26A 109.5 . . ?
N5 C26 H26B 109.5 . . ?
C27 C26 H26B 109.5 . . ?
H26A C26 H26B 108.1 . . ?
N7 C27 C28 122.1(4) . . ?
N7 C27 C26 116.4(4) . . ?
C28 C27 C26 121.5(4) . . ?
C29 C28 C27 118.4(5) . . ?
C29 C28 H28 120.8 . . ?
C27 C28 H28 120.8 . . ?
C84 C29 C28 120.5(5) . . ?
C84 C29 H29 119.8 . . ?
C28 C29 H29 119.8 . . ?
N7 C30 C84 124.2(5) . . ?
N7 C30 H30 117.9 . . ?
C84 C30 H30 117.9 . . ?
O1 C31 C36 121.1(4) . . ?
O1 C31 C32 120.7(4) . . ?
C36 C31 C32 118.2(4) . . ?
C33 C32 C31 121.1(5) . . ?
C33 C32 H32 119.5 . . ?
C31 C32 H32 119.5 . . ?
C34 C33 C32 120.4(5) . . ?
C34 C33 H33 119.8 . . ?
C32 C33 H33 119.8 . . ?
C33 C34 C35 119.9(5) . . ?
C33 C34 H34 120.1 . . ?
C35 C34 H34 120.1 . . ?
C34 C35 C36 120.3(5) . . ?
C34 C35 H35 119.9 . . ?
C36 C35 H35 119.9 . . ?
C31 C36 C35 120.2(5) . . ?
C31 C36 H36 119.9 . . ?
C35 C36 H36 119.9 . . ?
C42 C37 C38 114.5(4) . . ?
C42 C37 B1 121.5(4) . . ?
C38 C37 B1 123.9(3) . . ?
C39 C38 C37 123.4(4) . . ?
C39 C38 H38 118.3 . . ?
C37 C38 H38 118.3 . . ?
C40 C39 C38 119.6(5) . . ?
C40 C39 H39 120.2 . . ?
C38 C39 H39 120.2 . . ?
C41 C40 C39 119.1(4) . . ?
C41 C40 H40 120.4 . . ?
C39 C40 H40 120.4 . . ?
C40 C41 C42 120.1(4) . . ?
C40 C41 H41 119.9 . . ?
C42 C41 H41 119.9 . . ?
C41 C42 C37 123.1(4) . . ?
C41 C42 H42 118.5 . . ?
C37 C42 H42 118.5 . . ?
C85 C43 C44 113.9(4) . . ?
C85 C43 B1 122.1(4) . . ?
C44 C43 B1 123.9(4) . . ?
C45 C44 C43 123.7(5) . . ?
C45 C44 H44 118.1 . . ?
C43 C44 H44 118.1 . . ?
C46 C45 C44 120.2(6) . . ?
C46 C45 H45 119.9 . . ?
C44 C45 H45 119.9 . . ?
C45 C46 C47 119.7(5) . . ?
C45 C46 H46 120.1 . . ?
C47 C46 H46 120.1 . . ?
C46 C47 C85 119.5(6) . . ?
C46 C47 H47 120.3 . . ?
C85 C47 H47 120.3 . . ?
C49 C48 C53 114.2(4) . . ?
C49 C48 B1 122.6(4) . . ?
C53 C48 B1 123.1(4) . . ?
C50 C49 C48 122.8(5) . . ?
C50 C49 H49 118.6 . . ?
C48 C49 H49 118.6 . . ?
C49 C50 C51 120.7(5) . . ?
C49 C50 H50 119.6 . . ?
C51 C50 H50 119.6 . . ?
C52 C51 C50 118.8(5) . . ?
C52 C51 H51 120.6 . . ?
C50 C51 H51 120.6 . . ?
C51 C52 C53 120.1(5) . . ?
C51 C52 H52 119.9 . . ?
C53 C52 H52 119.9 . . ?
C52 C53 C48 123.4(4) . . ?
C52 C53 H53 118.3 . . ?
C48 C53 H53 118.3 . . ?
C59 C54 C55 114.4(4) . . ?
C59 C54 B1 123.8(4) . . ?
C55 C54 B1 121.6(3) . . ?
C56 C55 C54 123.4(4) . . ?
C56 C55 H55 118.3 . . ?
C54 C55 H55 118.3 . . ?
C55 C56 C57 120.3(4) . . ?
C55 C56 H56 119.9 . . ?
C57 C56 H56 119.9 . . ?
C58 C57 C56 118.8(4) . . ?
C58 C57 H57 120.6 . . ?
C56 C57 H57 120.6 . . ?
C57 C58 C59 120.3(4) . . ?
C57 C58 H58 119.8 . . ?
C59 C58 H58 119.8 . . ?
C58 C59 C54 122.8(4) . . ?
C58 C59 H59 118.6 . . ?
C54 C59 H59 118.6 . . ?
C61 C60 C65 113.6(4) . . ?
C61 C60 B2 123.7(4) . . ?
C65 C60 B2 122.7(4) . . ?
C62 C61 C60 123.3(5) . . ?
C62 C61 H61 118.3 . . ?
C60 C61 H61 118.3 . . ?
C61 C62 C63 120.3(6) . . ?
C61 C62 H62 119.9 . . ?
C63 C62 H62 119.9 . . ?
C64 C63 C62 118.4(5) . . ?
C64 C63 H63 120.8 . . ?
C62 C63 H63 120.8 . . ?
C63 C64 C65 121.1(5) . . ?
C63 C64 H64 119.5 . . ?
C65 C64 H64 119.5 . . ?
C64 C65 C60 123.4(5) . . ?
C64 C65 H65 118.3 . . ?
C60 C65 H65 118.3 . . ?
C67 C66 C71 114.6(5) . . ?
C67 C66 B2 122.9(4) . . ?
C71 C66 B2 122.5(5) . . ?
C66 C67 C68 123.9(6) . . ?
C66 C67 H67 118.0 . . ?
C68 C67 H67 118.0 . . ?
C69 C68 C67 119.3(7) . . ?
C69 C68 H68 120.3 . . ?
C67 C68 H68 120.3 . . ?
C68 C69 C70 120.2(7) . . ?
C68 C69 H69 119.9 . . ?
C70 C69 H69 119.9 . . ?
C69 C70 C71 119.1(7) . . ?
C69 C70 H70 120.5 . . ?
C71 C70 H70 120.5 . . ?
C66 C71 C70 122.8(7) . . ?
C66 C71 H71 118.6 . . ?
C70 C71 H71 118.6 . . ?
C73 C72 C77 114.5(4) . . ?
C73 C72 B2 124.0(4) . . ?
C77 C72 B2 121.2(4) . . ?
C74 C73 C72 122.6(5) . . ?
C74 C73 H73 118.7 . . ?
C72 C73 H73 118.7 . . ?
C75 C74 C73 120.7(5) . . ?
C75 C74 H74 119.6 . . ?
C73 C74 H74 119.6 . . ?
C74 C75 C76 119.5(5) . . ?
C74 C75 H75 120.2 . . ?
C76 C75 H75 120.2 . . ?
C75 C76 C77 119.8(5) . . ?
C75 C76 H76 120.1 . . ?
C77 C76 H76 120.1 . . ?
C72 C77 C76 122.8(5) . . ?
C72 C77 H77 118.6 . . ?
C76 C77 H77 118.6 . . ?
C83 C78 C79 113.8(4) . . ?
C83 C78 B2 124.1(4) . . ?
C79 C78 B2 121.9(4) . . ?
C80 C79 C78 123.1(5) . . ?
C80 C79 H79 118.5 . . ?
C78 C79 H79 118.5 . . ?
C81 C80 C79 120.0(5) . . ?
C81 C80 H80 120.0 . . ?
C79 C80 H80 120.0 . . ?
C80 C81 C82 119.8(5) . . ?
C80 C81 H81 120.1 . . ?
C82 C81 H81 120.1 . . ?
C81 C82 C83 120.2(5) . . ?
C81 C82 H82 119.9 . . ?
C83 C82 H82 119.9 . . ?
C82 C83 C78 123.1(5) . . ?
C82 C83 H83 118.5 . . ?
C78 C83 H83 118.5 . . ?
C29 C84 C30 118.0(5) . . ?
C29 C84 H84 121.0 . . ?
C30 C84 H84 121.0 . . ?
C47 C85 C43 122.9(5) . . ?
C47 C85 H85 118.5 . . ?
C43 C85 H85 118.5 . . ?
Cl2 C86 Cl1 116.7(6) . . ?
Cl2 C86 H86A 108.1 . . ?
Cl1 C86 H86A 108.1 . . ?
Cl2 C86 H86B 108.1 . . ?
Cl1 C86 H86B 108.1 . . ?
H86A C86 H86B 107.3 . . ?
Cl3 C87 Cl4 115.9(8) . . ?
Cl3 C87 H87A 108.3 . . ?
Cl4 C87 H87A 108.3 . . ?
Cl3 C87 H87B 108.3 . . ?
Cl4 C87 H87B 108.3 . . ?
H87A C87 H87B 107.4 . . ?

loop_
_geom_bond_atom_site_label_1
_geom_bond_atom_site_label_2
_geom_bond_distance
_geom_bond_site_symmetry_2
_geom_bond_publ_flag
Dy1 O1 2.087(3) . ?
Dy1 N6 2.496(3) . ?
Dy1 N4 2.508(3) . ?
Dy1 N1 2.514(3) . ?
Dy1 N7 2.540(3) . ?
Dy1 N5 2.548(3) . ?
Dy1 N2 2.567(3) . ?
Dy1 N3 2.638(3) . ?
Cl1 C86 1.706(8) . ?
Cl2 C86 1.696(8) . ?
Cl3 C87 1.634(9) . ?
Cl4 C87 1.673(9) . ?
N1 C18 1.333(6) . ?
N1 C14 1.344(5) . ?
N2 C11 1.342(5) . ?
N2 C7 1.343(5) . ?
N3 C13 1.470(6) . ?
N3 C19 1.485(5) . ?
N3 C12 1.486(5) . ?
N4 C24 1.334(5) . ?
N4 C20 1.351(5) . ?
N5 C1 1.479(5) . ?
N5 C26 1.482(5) . ?
N5 C25 1.491(5) . ?
N6 C6 1.338(6) . ?
N6 C2 1.347(5) . ?
N7 C27 1.337(5) . ?
N7 C30 1.348(5) . ?
O1 C31 1.340(4) . ?
B1 C54 1.637(6) . ?
B1 C48 1.646(6) . ?
B1 C43 1.652(6) . ?
B1 C37 1.660(6) . ?
B2 C60 1.644(7) . ?
B2 C78 1.647(6) . ?
B2 C66 1.651(7) . ?
B2 C72 1.655(6) . ?
C1 C2 1.495(6) . ?
C1 H1A 0.9700 . ?
C1 H1B 0.9700 . ?
C2 C3 1.379(7) . ?
C3 C4 1.365(8) . ?
C3 H3 0.9300 . ?
C4 C5 1.373(8) . ?
C4 H4 0.9300 . ?
C5 C6 1.374(7) . ?
C5 H5 0.9300 . ?
C6 H6 0.9300 . ?
C7 C8 1.356(6) . ?
C7 H7 0.9300 . ?
C8 C9 1.364(7) . ?
C8 H8 0.9300 . ?
C9 C10 1.372(6) . ?
C9 H9 0.9300 . ?
C10 C11 1.379(5) . ?
C10 H10 0.9300 . ?
C11 C12 1.502(5) . ?
C12 H12A 0.9700 . ?
C12 H12B 0.9700 . ?
C13 C14 1.494(7) . ?
C13 H13A 0.9700 . ?
C13 H13B 0.9700 . ?
C14 C15 1.372(7) . ?
C15 C16 1.371(9) . ?
C15 H15 0.9300 . ?
C16 C17 1.375(9) . ?
C16 H16 0.9300 . ?
C17 C18 1.373(7) . ?
C17 H17 0.9300 . ?
C18 H18 0.9300 . ?
C19 C20 1.493(5) . ?
C19 H19A 0.9700 . ?
C19 H19B 0.9700 . ?
C20 C21 1.372(5) . ?
C21 C22 1.381(6) . ?
C21 H21 0.9300 . ?
C22 C23 1.370(6) . ?
C22 H22 0.9300 . ?
C23 C24 1.378(5) . ?
C23 H23 0.9300 . ?
C24 C25 1.500(5) . ?
C25 H25A 0.9700 . ?
C25 H25B 0.9700 . ?
C26 C27 1.493(6) . ?
C26 H26A 0.9700 . ?
C26 H26B 0.9700 . ?
C27 C28 1.388(6) . ?
C28 C29 1.372(8) . ?
C28 H28 0.9300 . ?
C29 C84 1.346(8) . ?
C29 H29 0.9300 . ?
C30 C84 1.363(6) . ?
C30 H30 0.9300 . ?
C31 C36 1.377(6) . ?
C31 C32 1.402(6) . ?
C32 C33 1.367(6) . ?
C32 H32 0.9300 . ?
C33 C34 1.359(8) . ?
C33 H33 0.9300 . ?
C34 C35 1.381(8) . ?
C34 H34 0.9300 . ?
C35 C36 1.390(6) . ?
C35 H35 0.9300 . ?
C36 H36 0.9300 . ?
C37 C42 1.394(5) . ?
C37 C38 1.397(6) . ?
C38 C39 1.382(6) . ?
C38 H38 0.9300 . ?
C39 C40 1.381(7) . ?
C39 H39 0.9300 . ?
C40 C41 1.374(7) . ?
C40 H40 0.9300 . ?
C41 C42 1.382(6) . ?
C41 H41 0.9300 . ?
C42 H42 0.9300 . ?
C43 C85 1.395(6) . ?
C43 C44 1.400(6) . ?
C44 C45 1.380(6) . ?
C44 H44 0.9300 . ?
C45 C46 1.342(8) . ?
C45 H45 0.9300 . ?
C46 C47 1.385(9) . ?
C46 H46 0.9300 . ?
C47 C85 1.394(7) . ?
C47 H47 0.9300 . ?
C48 C49 1.396(6) . ?
C48 C53 1.400(6) . ?
C49 C50 1.370(7) . ?
C49 H49 0.9300 . ?
C50 C51 1.382(7) . ?
C50 H50 0.9300 . ?
C51 C52 1.357(7) . ?
C51 H51 0.9300 . ?
C52 C53 1.380(6) . ?
C52 H52 0.9300 . ?
C53 H53 0.9300 . ?
C54 C59 1.403(5) . ?
C54 C55 1.405(6) . ?
C55 C56 1.374(6) . ?
C55 H55 0.9300 . ?
C56 C57 1.387(6) . ?
C56 H56 0.9300 . ?
C57 C58 1.370(7) . ?
C57 H57 0.9300 . ?
C58 C59 1.394(6) . ?
C58 H58 0.9300 . ?
C59 H59 0.9300 . ?
C60 C61 1.400(6) . ?
C60 C65 1.403(6) . ?
C61 C62 1.382(7) . ?
C61 H61 0.9300 . ?
C62 C63 1.384(8) . ?
C62 H62 0.9300 . ?
C63 C64 1.355(8) . ?
C63 H63 0.9300 . ?
C64 C65 1.378(7) . ?
C64 H64 0.9300 . ?
C65 H65 0.9300 . ?
C66 C67 1.381(7) . ?
C66 C71 1.394(7) . ?
C67 C68 1.390(8) . ?
C67 H67 0.9300 . ?
C68 C69 1.361(11) . ?
C68 H68 0.9300 . ?
C69 C70 1.372(11) . ?
C69 H69 0.9300 . ?
C70 C71 1.405(9) . ?
C70 H70 0.9300 . ?
C71 H71 0.9300 . ?
C72 C73 1.394(6) . ?
C72 C77 1.395(6) . ?
C73 C74 1.393(7) . ?
C73 H73 0.9300 . ?
C74 C75 1.352(8) . ?
C74 H74 0.9300 . ?
C75 C76 1.361(7) . ?
C75 H75 0.9300 . ?
C76 C77 1.404(6) . ?
C76 H76 0.9300 . ?
C77 H77 0.9300 . ?
C78 C83 1.401(6) . ?
C78 C79 1.402(6) . ?
C79 C80 1.388(6) . ?
C79 H79 0.9300 . ?
C80 C81 1.357(7) . ?
C80 H80 0.9300 . ?
C81 C82 1.357(7) . ?
C81 H81 0.9300 . ?
C82 C83 1.383(7) . ?
C82 H82 0.9300 . ?
C83 H83 0.9300 . ?
C84 H84 0.9300 . ?
C85 H85 0.9300 . ?
C86 H86A 0.9700 . ?
C86 H86B 0.9700 . ?
C87 H87A 0.9700 . ?
C87 H87B 0.9700 . ?

loop_
_geom_torsion_atom_site_label_1
_geom_torsion_atom_site_label_2
_geom_torsion_atom_site_label_3
_geom_torsion_atom_site_label_4
_geom_torsion
_geom_torsion_site_symmetry_1
_geom_torsion_site_symmetry_2
_geom_torsion_site_symmetry_3
_geom_torsion_site_symmetry_4
_geom_torsion_publ_flag
C26 N5 C1 C2 -165.1(3) . . . . ?
C25 N5 C1 C2 73.2(4) . . . . ?
Dy1 N5 C1 C2 -51.6(4) . . . . ?
C6 N6 C2 C3 -2.6(6) . . . . ?
Dy1 N6 C2 C3 168.0(3) . . . . ?
C6 N6 C2 C1 175.5(4) . . . . ?
Dy1 N6 C2 C1 -13.9(4) . . . . ?
N5 C1 C2 N6 46.2(5) . . . . ?
N5 C1 C2 C3 -135.7(4) . . . . ?
N6 C2 C3 C4 2.0(7) . . . . ?
C1 C2 C3 C4 -176.0(5) . . . . ?
C2 C3 C4 C5 -0.2(9) . . . . ?
C3 C4 C5 C6 -0.9(9) . . . . ?
C2 N6 C6 C5 1.5(7) . . . . ?
Dy1 N6 C6 C5 -168.4(4) . . . . ?
C4 C5 C6 N6 0.2(8) . . . . ?
C11 N2 C7 C8 -0.2(7) . . . . ?
Dy1 N2 C7 C8 -152.8(4) . . . . ?
N2 C7 C8 C9 2.9(8) . . . . ?
C7 C8 C9 C10 -3.0(8) . . . . ?
C8 C9 C10 C11 0.6(8) . . . . ?
C7 N2 C11 C10 -2.4(6) . . . . ?
Dy1 N2 C11 C10 150.6(4) . . . . ?
C7 N2 C11 C12 173.1(4) . . . . ?
Dy1 N2 C11 C12 -33.9(5) . . . . ?
C9 C10 C11 N2 2.2(7) . . . . ?
C9 C10 C11 C12 -173.1(5) . . . . ?
C13 N3 C12 C11 86.1(4) . . . . ?
C19 N3 C12 C11 -155.4(4) . . . . ?
Dy1 N3 C12 C11 -31.8(4) . . . . ?
N2 C11 C12 N3 44.6(5) . . . . ?
C10 C11 C12 N3 -139.9(4) . . . . ?
C19 N3 C13 C14 167.9(3) . . . . ?
C12 N3 C13 C14 -73.4(4) . . . . ?
Dy1 N3 C13 C14 48.6(4) . . . . ?
C18 N1 C14 C15 0.6(7) . . . . ?
Dy1 N1 C14 C15 -175.9(4) . . . . ?
C18 N1 C14 C13 -176.0(4) . . . . ?
Dy1 N1 C14 C13 7.6(5) . . . . ?
N3 C13 C14 N1 -40.5(5) . . . . ?
N3 C13 C14 C15 142.9(5) . . . . ?
N1 C14 C15 C16 -1.5(9) . . . . ?
C13 C14 C15 C16 174.9(6) . . . . ?
C14 C15 C16 C17 0.2(11) . . . . ?
C15 C16 C17 C18 1.8(11) . . . . ?
C14 N1 C18 C17 1.6(8) . . . . ?
Dy1 N1 C18 C17 177.9(5) . . . . ?
C16 C17 C18 N1 -2.8(10) . . . . ?
C13 N3 C19 C20 -79.0(4) . . . . ?
C12 N3 C19 C20 161.0(3) . . . . ?
Dy1 N3 C19 C20 36.7(4) . . . . ?
C24 N4 C20 C21 4.6(7) . . . . ?
Dy1 N4 C20 C21 -151.9(4) . . . . ?
C24 N4 C20 C19 -172.3(4) . . . . ?
Dy1 N4 C20 C19 31.2(5) . . . . ?
N3 C19 C20 N4 -45.8(6) . . . . ?
N3 C19 C20 C21 137.3(5) . . . . ?
N4 C20 C21 C22 -1.4(9) . . . . ?
C19 C20 C21 C22 175.3(6) . . . . ?
C20 C21 C22 C23 -2.9(10) . . . . ?
C21 C22 C23 C24 3.8(9) . . . . ?
C20 N4 C24 C23 -3.6(7) . . . . ?
Dy1 N4 C24 C23 153.4(4) . . . . ?
C20 N4 C24 C25 170.9(4) . . . . ?
Dy1 N4 C24 C25 -32.1(5) . . . . ?
C22 C23 C24 N4 -0.6(8) . . . . ?
C22 C23 C24 C25 -175.0(5) . . . . ?
C1 N5 C25 C24 -130.7(4) . . . . ?
C26 N5 C25 C24 108.0(4) . . . . ?
Dy1 N5 C25 C24 -10.9(5) . . . . ?
N4 C24 C25 N5 28.6(6) . . . . ?
C23 C24 C25 N5 -156.8(4) . . . . ?
C1 N5 C26 C27 168.7(3) . . . . ?
C25 N5 C26 C27 -69.5(4) . . . . ?
Dy1 N5 C26 C27 54.9(3) . . . . ?
C30 N7 C27 C28 -0.5(6) . . . . ?
Dy1 N7 C27 C28 175.6(3) . . . . ?
C30 N7 C27 C26 -178.9(4) . . . . ?
Dy1 N7 C27 C26 -2.7(5) . . . . ?
N5 C26 C27 N7 -36.6(5) . . . . ?
N5 C26 C27 C28 145.0(4) . . . . ?
N7 C27 C28 C29 -1.2(7) . . . . ?
C26 C27 C28 C29 177.1(5) . . . . ?
C27 C28 C29 C84 2.3(8) . . . . ?
C27 N7 C30 C84 1.2(7) . . . . ?
Dy1 N7 C30 C84 -174.4(4) . . . . ?
O1 C31 C32 C33 179.7(4) . . . . ?
C36 C31 C32 C33 -0.7(6) . . . . ?
C31 C32 C33 C34 -0.3(7) . . . . ?
C32 C33 C34 C35 0.7(8) . . . . ?
C33 C34 C35 C36 -0.2(8) . . . . ?
O1 C31 C36 C35 -179.2(4) . . . . ?
C32 C31 C36 C35 1.1(6) . . . . ?
C34 C35 C36 C31 -0.7(7) . . . . ?
C54 B1 C37 C42 -169.6(4) . . . . ?
C48 B1 C37 C42 -49.5(5) . . . . ?
C43 B1 C37 C42 69.5(5) . . . . ?
C54 B1 C37 C38 12.5(5) . . . . ?
C48 B1 C37 C38 132.6(4) . . . . ?
C43 B1 C37 C38 -108.4(4) . . . . ?
C42 C37 C38 C39 -3.6(6) . . . . ?
B1 C37 C38 C39 174.4(4) . . . . ?
C37 C38 C39 C40 0.5(7) . . . . ?
C38 C39 C40 C41 2.3(8) . . . . ?
C39 C40 C41 C42 -1.7(7) . . . . ?
C40 C41 C42 C37 -1.8(7) . . . . ?
C38 C37 C42 C41 4.3(6) . . . . ?
B1 C37 C42 C41 -173.8(4) . . . . ?
C54 B1 C43 C85 24.8(6) . . . . ?
C48 B1 C43 C85 -96.6(5) . . . . ?
C37 B1 C43 C85 143.5(4) . . . . ?
C54 B1 C43 C44 -158.3(4) . . . . ?
C48 B1 C43 C44 80.3(5) . . . . ?
C37 B1 C43 C44 -39.6(6) . . . . ?
C85 C43 C44 C45 -0.8(7) . . . . ?
B1 C43 C44 C45 -177.9(5) . . . . ?
C43 C44 C45 C46 -1.1(9) . . . . ?
C44 C45 C46 C47 2.1(10) . . . . ?
C45 C46 C47 C85 -1.2(10) . . . . ?
C54 B1 C48 C49 -91.9(5) . . . . ?
C43 B1 C48 C49 29.8(5) . . . . ?
C37 B1 C48 C49 149.8(4) . . . . ?
C54 B1 C48 C53 85.5(4) . . . . ?
C43 B1 C48 C53 -152.8(4) . . . . ?
C37 B1 C48 C53 -32.8(5) . . . . ?
C53 C48 C49 C50 -0.2(7) . . . . ?
B1 C48 C49 C50 177.4(4) . . . . ?
C48 C49 C50 C51 0.0(8) . . . . ?
C49 C50 C51 C52 -0.2(8) . . . . ?
C50 C51 C52 C53 0.7(7) . . . . ?
C51 C52 C53 C48 -1.0(7) . . . . ?
C49 C48 C53 C52 0.7(6) . . . . ?
B1 C48 C53 C52 -176.9(4) . . . . ?
C48 B1 C54 C59 -18.5(5) . . . . ?
C43 B1 C54 C59 -138.7(4) . . . . ?
C37 B1 C54 C59 101.1(4) . . . . ?
C48 B1 C54 C55 166.3(4) . . . . ?
C43 B1 C54 C55 46.2(5) . . . . ?
C37 B1 C54 C55 -74.0(5) . . . . ?
C59 C54 C55 C56 -0.6(6) . . . . ?
B1 C54 C55 C56 174.9(4) . . . . ?
C54 C55 C56 C57 0.3(7) . . . . ?
C55 C56 C57 C58 -0.2(7) . . . . ?
C56 C57 C58 C59 0.4(7) . . . . ?
C57 C58 C59 C54 -0.8(7) . . . . ?
C55 C54 C59 C58 0.9(6) . . . . ?
B1 C54 C59 C58 -174.6(4) . . . . ?
C78 B2 C60 C61 35.5(5) . . . . ?
C66 B2 C60 C61 155.1(4) . . . . ?
C72 B2 C60 C61 -82.0(5) . . . . ?
C78 B2 C60 C65 -146.5(4) . . . . ?
C66 B2 C60 C65 -27.0(5) . . . . ?
C72 B2 C60 C65 95.9(4) . . . . ?
C65 C60 C61 C62 1.1(7) . . . . ?
B2 C60 C61 C62 179.2(4) . . . . ?
C60 C61 C62 C63 -0.3(8) . . . . ?
C61 C62 C63 C64 -1.1(8) . . . . ?
C62 C63 C64 C65 1.6(7) . . . . ?
C63 C64 C65 C60 -0.8(7) . . . . ?
C61 C60 C65 C64 -0.5(6) . . . . ?
B2 C60 C65 C64 -178.7(4) . . . . ?
C60 B2 C66 C67 -96.8(5) . . . . ?
C78 B2 C66 C67 25.1(6) . . . . ?
C72 B2 C66 C67 142.0(4) . . . . ?
C60 B2 C66 C71 82.1(5) . . . . ?
C78 B2 C66 C71 -156.0(4) . . . . ?
C72 B2 C66 C71 -39.1(6) . . . . ?
C71 C66 C67 C68 1.8(8) . . . . ?
B2 C66 C67 C68 -179.2(5) . . . . ?
C66 C67 C68 C69 -0.2(9) . . . . ?
C67 C68 C69 C70 -1.6(10) . . . . ?
C68 C69 C70 C71 1.6(11) . . . . ?
C67 C66 C71 C70 -1.7(8) . . . . ?
B2 C66 C71 C70 179.3(5) . . . . ?
C69 C70 C71 C66 0.1(10) . . . . ?
C60 B2 C72 C73 -146.9(4) . . . . ?
C78 B2 C72 C73 92.0(5) . . . . ?
C66 B2 C72 C73 -25.9(6) . . . . ?
C60 B2 C72 C77 39.4(5) . . . . ?
C78 B2 C72 C77 -81.6(5) . . . . ?
C66 B2 C72 C77 160.5(4) . . . . ?
C77 C72 C73 C74 0.2(7) . . . . ?
B2 C72 C73 C74 -173.8(5) . . . . ?
C72 C73 C74 C75 -0.1(9) . . . . ?
C73 C74 C75 C76 0.8(9) . . . . ?
C74 C75 C76 C77 -1.6(8) . . . . ?
C73 C72 C77 C76 -1.1(6) . . . . ?
B2 C72 C77 C76 173.2(4) . . . . ?
C75 C76 C77 C72 1.8(7) . . . . ?
C60 B2 C78 C83 31.2(6) . . . . ?
C66 B2 C78 C83 -88.9(5) . . . . ?
C72 B2 C78 C83 150.6(4) . . . . ?
C60 B2 C78 C79 -153.6(4) . . . . ?
C66 B2 C78 C79 86.3(5) . . . . ?
C72 B2 C78 C79 -34.3(5) . . . . ?
C83 C78 C79 C80 0.0(7) . . . . ?
B2 C78 C79 C80 -175.6(5) . . . . ?
C78 C79 C80 C81 -1.5(8) . . . . ?
C79 C80 C81 C82 1.5(8) . . . . ?
C80 C81 C82 C83 -0.1(8) . . . . ?
C81 C82 C83 C78 -1.4(8) . . . . ?
C79 C78 C83 C82 1.4(7) . . . . ?
B2 C78 C83 C82 176.9(4) . . . . ?
C28 C29 C84 C30 -1.7(8) . . . . ?
N7 C30 C84 C29 -0.1(8) . . . . ?
C46 C47 C85 C43 -0.8(9) . . . . ?
C44 C43 C85 C47 1.7(7) . . . . ?
B1 C43 C85 C47 178.8(5) . . . . ?
